data_2205337
loop_
_publ_author_name
'Fan, Sai-Rong'
'Zhu, Long-Guan'
'Xiao, Hong-Ping'
'Ng, Seik Weng'

_publ_section_title
<i>catena</i>-Poly[[<i>cis</i>-diaqua(2,2'-bipyridine)cobalt(II)]-\m-3-carboxylato-4-hydroxybenzenesulfonato]
_journal_issue 3
_journal_name_full 'Acta Crystallographica Section E'
_journal_page_first m435
_journal_page_last m436
_journal_paper_doi 10.1107/S1600536805002904
_journal_volume 61
_journal_year 2005
_chemical_formula_iupac '[Co (C7 H4 O6 S) (C10 H8 N2) (H2 O)2]'
_chemical_formula_moiety 'C10 H8 N2, C7 H4 S O6, 2(H2 O), Co'
_chemical_formula_sum 'C17 H16 Co N2 O8 S'
_chemical_formula_weight 467.31
_chemical_name_systematic
;
catena-Poly[[cis-diaqua(2,2'-bipyridine)cobalt(II)]-\m-3-carboxylato-4-
hydroxybenzenesulfonato]
;
_space_group_IT_number 14
_symmetry_cell_setting monoclinic
_symmetry_space_group_name_Hall '-P 2yn'
_symmetry_space_group_name_H-M 'P 1 21/n 1'
_atom_sites_solution_hydrogens geom
_atom_sites_solution_primary direct
_atom_sites_solution_secondary difmap
_audit_creation_method SHELXL-97
_cell_angle_alpha 90.00
_cell_angle_beta 111.7760(10)
_cell_angle_gamma 90.00
_cell_formula_units_Z 4
_cell_length_a 14.4250(10)
_cell_length_b 7.6138(5)
_cell_length_c 18.1290(10)
_cell_measurement_reflns_used 2900
_cell_measurement_temperature 295(2)
_cell_measurement_theta_max 26.1
_cell_measurement_theta_min 2.9
_cell_volume 1849.0(2)
_computing_cell_refinement 'SAINT (Bruker, 2002)'
_computing_data_collection 'SMART (Bruker, 2002)'
_computing_data_reduction SAINT
_computing_molecular_graphics 'ORTEPII (Johnson, 1976)'
_computing_publication_material SHELXL97
_computing_structure_refinement 'SHELXL97 (Sheldrick, 1997)'
_computing_structure_solution 'SHELXS97 (Sheldrick, 1997)'
_diffrn_ambient_temperature 295(2)
_diffrn_measured_fraction_theta_full 1.00
_diffrn_measured_fraction_theta_max 1.00
_diffrn_measurement_device_type 'Bruker SMART APEX area-detector'
_diffrn_measurement_method '\f and \w'
_diffrn_radiation_monochromator graphite
_diffrn_radiation_source 'fine-focus sealed tube'
_diffrn_radiation_type MoK\a
_diffrn_radiation_wavelength 0.71073
_diffrn_reflns_av_R_equivalents 0.030
_diffrn_reflns_av_sigmaI/netI 0.037
_diffrn_reflns_limit_h_max 17
_diffrn_reflns_limit_h_min -15
_diffrn_reflns_limit_k_max 8
_diffrn_reflns_limit_k_min -9
_diffrn_reflns_limit_l_max 21
_diffrn_reflns_limit_l_min -21
_diffrn_reflns_number 9285
_diffrn_reflns_theta_full 25.0
_diffrn_reflns_theta_max 25.0
_diffrn_reflns_theta_min 1.6
_diffrn_standards_number 0
_exptl_absorpt_coefficient_mu 1.092
_exptl_absorpt_correction_T_max 0.899
_exptl_absorpt_correction_T_min 0.787
_exptl_absorpt_correction_type multi-scan
_exptl_absorpt_process_details '(SADABS; Bruker, 2002)'
_exptl_crystal_colour Purple
_exptl_crystal_density_diffrn 1.679
_exptl_crystal_density_method 'not measured'
_exptl_crystal_description Block
_exptl_crystal_F_000 956
_exptl_crystal_size_max 0.23
_exptl_crystal_size_mid 0.16
_exptl_crystal_size_min 0.10
_refine_diff_density_max 0.55
_refine_diff_density_min -0.68
_refine_ls_extinction_method none
_refine_ls_goodness_of_fit_ref 1.34
_refine_ls_hydrogen_treatment constr
_refine_ls_matrix_type full
_refine_ls_number_parameters 265
_refine_ls_number_reflns 3233
_refine_ls_number_restraints 0
_refine_ls_restrained_S_all 1.34
_refine_ls_R_factor_all 0.074
_refine_ls_R_factor_gt 0.072
_refine_ls_shift/su_max 0.001
_refine_ls_shift/su_mean 0.000
_refine_ls_structure_factor_coef Fsqd
_refine_ls_weighting_details 'calc w = 1/[\s^2^(Fo^2^)+(0.0596P)^2^+5.6865P] where P = (Fo^2^+2Fc^2^)/3'
_refine_ls_weighting_scheme calc
_refine_ls_wR_factor_gt 0.167
_refine_ls_wR_factor_ref 0.168
_reflns_number_gt 3135
_reflns_number_total 3233
_reflns_threshold_expression I>2\s(I)
_cod_data_source_file om6227.cif
_cod_data_source_block I
_cod_depositor_comments
;
The following automatic conversions were performed:
'_symmetry_cell_setting' value 'Monoclinic' changed to 'monoclinic'
according to '/home/saulius/struct/CIF-dictionaries/cif_core.dic'
dictionary named 'cif_core.dic' version 2.4.1 from
2010-06-29.

'_exptl_absorpt_correction_type' value 'Multi-scan' changed
to 'multi-scan' according to
'/home/saulius/struct/CIF-dictionaries/cif_core.dic' dictionary named
'cif_core.dic' version 2.4.1 from 2010-06-29.

Automatic conversion script
Id: cif_fix_enum 1527 2010-12-29 10:47:43Z saulius 

The following automatic conversions were performed:

'_symmetry_cell_setting' value 'Monoclinic' changed to 'monoclinic'
according to /home/saulius/struct/CIF-dictionaries/cif_core.dic
dictionary named 'cif_core.dic' version 2.4.1 from
2010-06-29.

'_exptl_absorpt_correction_type' value 'Multi-scan'
changed to 'multi-scan' according to
/home/saulius/struct/CIF-dictionaries/cif_core.dic dictionary named
'cif_core.dic' version 2.4.1 from 2010-06-29.

Automatic conversion script
Id: cif_fix_values 1715 2011-07-08 13:25:40Z adriana 
;
_cod_original_sg_symbol_H-M 'P 21/n'
_cod_database_code 2205337
_cod_database_fobs_code 2205337

loop_
_symmetry_equiv_pos_as_xyz
'x, y, z'
'-x+1/2, y+1/2, -z+1/2'
'-x, -y, -z'
'x-1/2, -y-1/2, z-1/2'

loop_
_atom_site_label
_atom_site_fract_x
_atom_site_fract_y
_atom_site_fract_z
_atom_site_U_iso_or_equiv
_atom_site_adp_type
_atom_site_calc_flag
_atom_site_refinement_flags
_atom_site_occupancy
_atom_site_type_symbol
Co1 0.41184(5) 0.42354(9) 0.17967(4) 0.0210(2) Uani d . 1 Co
S1 0.80127(9) 0.47625(17) 0.64860(7) 0.0199(3) Uani d . 1 S
O1 0.4868(3) 0.3853(5) 0.2981(2) 0.0363(10) Uani d . 1 O
O2 0.5986(3) 0.5996(6) 0.3397(2) 0.0484(13) Uani d . 1 O
O3 0.4402(3) 0.2027(6) 0.3987(2) 0.0409(11) Uani d . 1 O
O4 0.8435(3) 0.3190(5) 0.6940(2) 0.0268(8) Uani d . 1 O
O5 0.8628(3) 0.5547(5) 0.6105(2) 0.0304(9) Uani d . 1 O
O6 0.7744(3) 0.6009(5) 0.6987(2) 0.0292(9) Uani d . 1 O
O1w 0.4931(3) 0.6655(5) 0.1843(2) 0.0310(9) Uani d . 1 O
O2w 0.2945(3) 0.5464(5) 0.1949(2) 0.0342(10) Uani d . 1 O
N1 0.5116(3) 0.2892(6) 0.1395(3) 0.0316(11) Uani d . 1 N
N2 0.3412(4) 0.4402(6) 0.0541(3) 0.0306(11) Uani d . 1 N
C1 0.5543(4) 0.4723(8) 0.3523(3) 0.0277(12) Uani d . 1 C
C2 0.5793(4) 0.4046(7) 0.4356(3) 0.0240(11) Uani d . 1 C
C3 0.5207(4) 0.2768(7) 0.4530(3) 0.0259(12) Uani d . 1 C
C4 0.5457(4) 0.2222(7) 0.5313(3) 0.0278(12) Uani d . 1 C
C5 0.6294(4) 0.2833(7) 0.5904(3) 0.0265(12) Uani d . 1 C
C6 0.6899(4) 0.4063(7) 0.5728(3) 0.0201(11) Uani d . 1 C
C7 0.6628(4) 0.4700(7) 0.4967(3) 0.0232(11) Uani d . 1 C
C8 0.5952(5) 0.2139(10) 0.1869(5) 0.0538(19) Uani d . 1 C
C9 0.6587(6) 0.1265(12) 0.1570(6) 0.069(3) Uani d . 1 C
C10 0.6326(6) 0.1186(11) 0.0769(6) 0.064(2) Uani d . 1 C
C11 0.5472(5) 0.1967(9) 0.0276(5) 0.0494(18) Uani d . 1 C
C12 0.4867(4) 0.2821(8) 0.0603(4) 0.0334(14) Uani d . 1 C
C13 0.3913(4) 0.3678(8) 0.0130(3) 0.0324(13) Uani d . 1 C
C14 0.3541(6) 0.3752(10) -0.0700(4) 0.053(2) Uani d . 1 C
C15 0.2640(7) 0.4565(12) -0.1083(4) 0.064(2) Uani d . 1 C
C16 0.2125(6) 0.5316(11) -0.0659(4) 0.055(2) Uani d . 1 C
C17 0.2539(5) 0.5195(9) 0.0153(4) 0.0395(15) Uani d . 1 C
H3o 0.4293 0.2487 0.3536 0.049 Uiso calc R 1 H
H1w1 0.5318 0.6855 0.2319 0.037 Uiso calc R 1 H
H1w2 0.4520 0.7500 0.1677 0.037 Uiso calc R 1 H
H2w1 0.2832 0.4986 0.2331 0.041 Uiso calc R 1 H
H2w2 0.3085 0.6542 0.2053 0.041 Uiso calc R 1 H
H4 0.5046 0.1426 0.5436 0.033 Uiso calc R 1 H
H5 0.6461 0.2432 0.6422 0.032 Uiso calc R 1 H
H7 0.7008 0.5580 0.4860 0.028 Uiso calc R 1 H
H8 0.6121 0.2195 0.2416 0.065 Uiso calc R 1 H
H9 0.7174 0.0749 0.1911 0.083 Uiso calc R 1 H
H10 0.6733 0.0594 0.0557 0.076 Uiso calc R 1 H
H11 0.5297 0.1928 -0.0272 0.059 Uiso calc R 1 H
H14 0.3895 0.3262 -0.0986 0.064 Uiso calc R 1 H
H15 0.2375 0.4609 -0.1635 0.077 Uiso calc R 1 H
H16 0.1519 0.5884 -0.0914 0.066 Uiso calc R 1 H
H17 0.2197 0.5687 0.0448 0.047 Uiso calc R 1 H

loop_
_atom_site_aniso_label
_atom_site_aniso_U_11
_atom_site_aniso_U_22
_atom_site_aniso_U_33
_atom_site_aniso_U_12
_atom_site_aniso_U_13
_atom_site_aniso_U_23
Co1 0.0235(4) 0.0225(4) 0.0179(4) 0.0021(3) 0.0085(3) 0.0009(3)
S1 0.0214(6) 0.0188(7) 0.0174(6) -0.0017(5) 0.0050(5) -0.0011(5)
O1 0.045(2) 0.035(2) 0.0179(19) -0.0134(19) -0.0009(18) 0.0016(17)
O2 0.052(3) 0.057(3) 0.026(2) -0.029(2) 0.003(2) 0.009(2)
O3 0.037(2) 0.041(3) 0.030(2) -0.016(2) -0.0054(19) 0.0091(19)
O4 0.031(2) 0.021(2) 0.0255(19) 0.0025(16) 0.0061(16) -0.0016(16)
O5 0.027(2) 0.039(2) 0.025(2) -0.0043(17) 0.0089(16) 0.0022(17)
O6 0.038(2) 0.021(2) 0.028(2) -0.0028(17) 0.0117(17) -0.0027(16)
O1w 0.035(2) 0.029(2) 0.028(2) 0.0018(17) 0.0111(17) 0.0039(17)
O2w 0.050(3) 0.022(2) 0.045(2) 0.0045(18) 0.034(2) 0.0010(18)
N1 0.035(3) 0.032(3) 0.035(3) 0.004(2) 0.021(2) -0.001(2)
N2 0.034(3) 0.032(3) 0.026(2) -0.007(2) 0.013(2) -0.001(2)
C1 0.026(3) 0.031(3) 0.025(3) 0.001(2) 0.009(2) 0.004(2)
C2 0.026(3) 0.021(3) 0.024(3) 0.002(2) 0.008(2) 0.001(2)
C3 0.020(3) 0.027(3) 0.027(3) 0.000(2) 0.003(2) -0.001(2)
C4 0.026(3) 0.029(3) 0.029(3) -0.007(2) 0.011(2) 0.003(2)
C5 0.025(3) 0.027(3) 0.021(3) -0.001(2) 0.001(2) 0.007(2)
C6 0.017(2) 0.019(3) 0.021(3) 0.000(2) 0.004(2) -0.002(2)
C7 0.027(3) 0.019(3) 0.026(3) -0.003(2) 0.013(2) -0.001(2)
C8 0.045(4) 0.064(5) 0.056(4) 0.024(4) 0.023(4) 0.016(4)
C9 0.051(5) 0.080(6) 0.094(7) 0.032(4) 0.048(5) 0.023(5)
C10 0.070(5) 0.054(5) 0.095(7) 0.004(4) 0.064(5) -0.011(5)
C11 0.057(4) 0.046(4) 0.065(5) -0.012(4) 0.046(4) -0.017(4)
C12 0.044(3) 0.024(3) 0.046(4) -0.010(3) 0.033(3) -0.005(3)
C13 0.040(3) 0.035(3) 0.027(3) -0.016(3) 0.017(3) -0.007(2)
C14 0.081(5) 0.052(4) 0.035(4) -0.021(4) 0.031(4) -0.012(3)
C15 0.080(6) 0.076(6) 0.026(4) -0.023(5) 0.007(4) 0.002(4)
C16 0.048(4) 0.061(5) 0.037(4) -0.005(4) -0.005(3) 0.018(4)
C17 0.037(3) 0.042(4) 0.034(3) 0.002(3) 0.006(3) 0.011(3)

loop_
_atom_type_symbol
_atom_type_description
_atom_type_scat_dispersion_real
_atom_type_scat_dispersion_imag
_atom_type_scat_source
C C 0.0033 0.0016 'International Tables Vol C Tables 4.2.6.8 and 6.1.1.4'
H H 0.0000 0.0000 'International Tables Vol C Tables 4.2.6.8 and 6.1.1.4'
N N 0.0061 0.0033 'International Tables Vol C Tables 4.2.6.8 and 6.1.1.4'
O O 0.0106 0.0060 'International Tables Vol C Tables 4.2.6.8 and 6.1.1.4'
S S 0.1246 0.1234 'International Tables Vol C Tables 4.2.6.8 and 6.1.1.4'
Co Co 0.3494 0.9721 'International Tables Vol C Tables 4.2.6.8 and 6.1.1.4'

loop_
_geom_angle_atom_site_label_1
_geom_angle_atom_site_label_2
_geom_angle_atom_site_label_3
_geom_angle_site_symmetry_1
_geom_angle_site_symmetry_3
_geom_angle
_geom_angle_publ_flag
O1 Co1 O4 . 4_565 80.7(2) yes
O1 Co1 O1w . . 90.7(2) yes
O1 Co1 O2w . . 93.8(2) yes
O1 Co1 N1 . . 97.5(2) yes
O1 Co1 N2 . . 174.1(2) yes
O4 Co1 O1w 4_565 . 171.40(10) yes
O4 Co1 O2w 4_565 . 86.4(2) yes
O4 Co1 N1 4_565 . 91.6(2) yes
O4 Co1 N2 4_565 . 97.0(2) yes
O1w Co1 O2w . . 93.9(2) yes
O1w Co1 N1 . . 89.9(2) yes
O1w Co1 N2 . . 91.6(2) yes
O2w Co1 N1 . . 168.0(2) yes
O2w Co1 N2 . . 91.4(2) yes
N1 Co1 N2 . . 77.1(2) no
O5 S1 O4 . . 114.3(2) no
O5 S1 O6 . . 112.4(2) no
O4 S1 O6 . . 109.6(2) no
O5 S1 C6 . . 107.3(2) no
O4 S1 C6 . . 105.1(2) no
O6 S1 C6 . . 107.7(2) no
C1 O1 Co1 . . 133.6(4) no
S1 O4 Co1 . 4_666 138.8(2) no
C8 N1 C12 . . 119.5(5) no
C8 N1 Co1 . . 124.2(4) no
C12 N1 Co1 . . 116.3(4) no
C13 N2 C17 . . 119.5(5) no
C13 N2 Co1 . . 115.4(4) no
C17 N2 Co1 . . 125.1(4) no
O2 C1 O1 . . 124.4(5) no
O2 C1 C2 . . 120.6(5) no
O1 C1 C2 . . 115.0(5) no
C7 C2 C3 . . 119.1(5) no
C7 C2 C1 . . 119.4(5) no
C3 C2 C1 . . 121.5(5) no
O3 C3 C4 . . 116.7(5) no
O3 C3 C2 . . 124.1(5) no
C4 C3 C2 . . 119.2(5) no
C5 C4 C3 . . 121.1(5) no
C4 C5 C6 . . 119.7(5) no
C7 C6 C5 . . 119.8(5) no
C7 C6 S1 . . 120.8(4) no
C5 C6 S1 . . 119.4(4) no
C6 C7 C2 . . 120.8(5) no
N1 C8 C9 . . 121.8(7) no
C10 C9 C8 . . 118.3(7) no
C9 C10 C11 . . 120.4(7) no
C10 C11 C12 . . 119.0(7) no
N1 C12 C11 . . 121.0(6) no
N1 C12 C13 . . 115.2(5) no
C11 C12 C13 . . 123.9(6) no
N2 C13 C14 . . 120.9(6) no
N2 C13 C12 . . 116.0(5) no
C14 C13 C12 . . 123.1(6) no
C15 C14 C13 . . 118.4(7) no
C14 C15 C16 . . 120.8(7) no
C17 C16 C15 . . 117.5(7) no
N2 C17 C16 . . 123.1(7) no
C3 O3 H3o . . 109.5 no
Co1 O1w H1w1 . . 109.5 no
Co1 O1w H1w2 . . 109.5 no
H1w1 O1w H1w2 . . 109.5 no
Co1 O2w H2w1 . . 109.5 no
Co1 O2w H2w2 . . 109.5 no
H2w1 O2w H2w2 . . 109.5 no
C5 C4 H4 . . 119.4 no
C3 C4 H4 . . 119.4 no
C4 C5 H5 . . 120.1 no
C6 C5 H5 . . 120.1 no
C6 C7 H7 . . 119.6 no
C2 C7 H7 . . 119.6 no
N1 C8 H8 . . 119.1 no
C9 C8 H8 . . 119.1 no
C10 C9 H9 . . 120.8 no
C8 C9 H9 . . 120.8 no
C9 C10 H10 . . 119.8 no
C11 C10 H10 . . 119.8 no
C10 C11 H11 . . 120.5 no
C12 C11 H11 . . 120.5 no
C15 C14 H14 . . 120.8 no
C13 C14 H14 . . 120.8 no
C14 C15 H15 . . 119.6 no
C16 C15 H15 . . 119.6 no
C17 C16 H16 . . 121.3 no
C15 C16 H16 . . 121.3 no
N2 C17 H17 . . 118.5 no
C16 C17 H17 . . 118.5 no

loop_
_geom_bond_atom_site_label_1
_geom_bond_atom_site_label_2
_geom_bond_site_symmetry_2
_geom_bond_distance
_geom_bond_publ_flag
Co1 O1 . 2.036(4) yes
Co1 O4 4_565 2.154(4) yes
Co1 O1w . 2.168(4) yes
Co1 O2w . 2.040(4) yes
Co1 N1 . 2.103(4) yes
Co1 N2 . 2.125(5) yes
S1 O5 . 1.440(4) no
S1 O4 . 1.453(4) no
S1 O6 . 1.462(4) no
S1 C6 . 1.765(5) no
O1 C1 . 1.281(7) no
O2 C1 . 1.229(7) no
O3 C3 . 1.337(6) no
N1 C8 . 1.324(8) no
N1 C12 . 1.346(7) no
N2 C13 . 1.336(7) no
N2 C17 . 1.337(8) no
C1 C2 . 1.507(7) no
C2 C7 . 1.392(7) no
C2 C3 . 1.400(7) no
C3 C4 . 1.393(7) no
C4 C5 . 1.365(7) no
C5 C6 . 1.395(7) no
C6 C7 . 1.375(7) no
C8 C9 . 1.394(10) no
C9 C10 . 1.360(12) no
C10 C11 . 1.361(11) no
C11 C12 . 1.385(8) no
C12 C13 . 1.476(9) no
C13 C14 . 1.399(9) no
C14 C15 . 1.373(11) no
C15 C16 . 1.376(11) no
C16 C17 . 1.371(9) no
O3 H3o . 0.85 no
O1w H1w1 . 0.85 no
O1w H1w2 . 0.85 no
O2w H2w1 . 0.85 no
O2w H2w2 . 0.85 no
C4 H4 . 0.93 no
C5 H5 . 0.93 no
C7 H7 . 0.93 no
C8 H8 . 0.93 no
C9 H9 . 0.93 no
C10 H10 . 0.93 no
C11 H11 . 0.93 no
C14 H14 . 0.93 no
C15 H15 . 0.93 no
C16 H16 . 0.93 no
C17 H17 . 0.93 no

loop_
_geom_hbond_atom_site_label_D
_geom_hbond_atom_site_label_H
_geom_hbond_atom_site_label_A
_geom_hbond_site_symmetry_A
_geom_hbond_distance_DH
_geom_hbond_distance_HA
_geom_hbond_distance_DA
_geom_hbond_angle_DHA
_geom_hbond_publ_flag
O3 H3o O1 . 0.85 1.84 2.574(6) 143 yes
O1w H1w1 O2 . 0.85 1.94 2.706(6) 149 yes
O1w H1w2 O5 4_575 0.85 1.99 2.827(5) 169 yes
O2w H2w2 O6 4_575 0.85 1.92 2.705(5) 153 yes
O2w H2w1 O6 3_666 0.85 1.89 2.718(5) 166 yes

loop_
_geom_torsion_atom_site_label_1
_geom_torsion_atom_site_label_2
_geom_torsion_atom_site_label_3
_geom_torsion_atom_site_label_4
_geom_torsion_site_symmetry_1
_geom_torsion_site_symmetry_4
_geom_torsion
_geom_torsion_publ_flag
O2w Co1 O1 C1 . . -93.6(5) no
N1 Co1 O1 C1 . . 90.3(5) no
O4 Co1 O1 C1 4_565 . -179.3(6) no
O1w Co1 O1 C1 . . 0.4(5) no
O5 S1 O4 Co1 . 4_666 -48.0(4) no
O6 S1 O4 Co1 . 4_666 -175.1(3) no
C6 S1 O4 Co1 . 4_666 69.4(4) no
O1 Co1 N1 C8 . . -1.1(6) no
O2w Co1 N1 C8 . . -161.8(8) no
N2 Co1 N1 C8 . . -178.6(6) no
O4 Co1 N1 C8 4_565 . -81.9(6) no
O1w Co1 N1 C8 . . 89.6(6) no
O1 Co1 N1 C12 . . 179.1(4) no
O2w Co1 N1 C12 . . 18.0(10) no
N2 Co1 N1 C12 . . 1.5(4) no
O4 Co1 N1 C12 4_565 . 98.3(4) no
O1w Co1 N1 C12 . . -90.2(4) no
O2w Co1 N2 C13 . . -178.4(4) no
N1 Co1 N2 C13 . . -1.8(4) no
O4 Co1 N2 C13 4_565 . -91.9(4) no
O1w Co1 N2 C13 . . 87.6(4) no
O2w Co1 N2 C17 . . 3.3(5) no
N1 Co1 N2 C17 . . 179.8(5) no
O4 Co1 N2 C17 4_565 . 89.8(5) no
O1w Co1 N2 C17 . . -90.7(5) no
Co1 O1 C1 O2 . . -9.2(9) no
Co1 O1 C1 C2 . . 172.5(4) no
O2 C1 C2 C7 . . -9.5(8) no
O1 C1 C2 C7 . . 168.9(5) no
O2 C1 C2 C3 . . 170.7(5) no
O1 C1 C2 C3 . . -10.9(8) no
C7 C2 C3 O3 . . -178.7(5) no
C1 C2 C3 O3 . . 1.1(8) no
C7 C2 C3 C4 . . 1.9(8) no
C1 C2 C3 C4 . . -178.3(5) no
O3 C3 C4 C5 . . 176.6(5) no
C2 C3 C4 C5 . . -3.9(8) no
C3 C4 C5 C6 . . 1.7(8) no
C4 C5 C6 C7 . . 2.5(8) no
C4 C5 C6 S1 . . -176.8(4) no
O5 S1 C6 C7 . . -17.4(5) no
O4 S1 C6 C7 . . -139.4(4) no
O6 S1 C6 C7 . . 103.8(4) no
O5 S1 C6 C5 . . 161.9(4) no
O4 S1 C6 C5 . . 40.0(5) no
O6 S1 C6 C5 . . -76.8(5) no
C5 C6 C7 C2 . . -4.5(8) no
S1 C6 C7 C2 . . 174.8(4) no
C3 C2 C7 C6 . . 2.3(8) no
C1 C2 C7 C6 . . -177.5(5) no
C12 N1 C8 C9 . . .0(10) no
Co1 N1 C8 C9 . . -180.0(6) no
N1 C8 C9 C10 . . .0(10) no
C8 C9 C10 C11 . . 1.0(10) no
C9 C10 C11 C12 . . -1.0(10) no
C8 N1 C12 C11 . . 0.2(9) no
Co1 N1 C12 C11 . . -180.0(4) no
C8 N1 C12 C13 . . 179.1(6) no
Co1 N1 C12 C13 . . -1.0(6) no
C10 C11 C12 N1 . . 0.3(10) no
C10 C11 C12 C13 . . -178.5(6) no
C17 N2 C13 C14 . . 0.5(9) no
Co1 N2 C13 C14 . . -178.0(5) no
C17 N2 C13 C12 . . -179.7(5) no
Co1 N2 C13 C12 . . 1.9(6) no
N1 C12 C13 N2 . . -0.6(7) no
C11 C12 C13 N2 . . 178.3(6) no
N1 C12 C13 C14 . . 179.3(6) no
C11 C12 C13 C14 . . -1.8(9) no
N2 C13 C14 C15 . . -1.0(10) no
C12 C13 C14 C15 . . 179.3(6) no
C13 C14 C15 C16 . . 1.0(10) no
C14 C15 C16 C17 . . -1.0(10) no
C13 N2 C17 C16 . . -0.3(9) no
Co1 N2 C17 C16 . . 178.0(5) no
C15 C16 C17 N2 . . 1.0(10) no
